data_7105437
loop_
_publ_author_name
'Feast, George C'
'Page, Lee W'
'Robertson, Jeremy'

_publ_section_title
;
 The intramolecular amination of allenes.
;
_journal_issue 16
_journal_name_full 'Chemical communications (Cambridge, England)'
_journal_page_first 2835
_journal_page_last 2837
_journal_paper_doi 10.1039/b926179f
_journal_volume 46
_journal_year 2010
_chemical_formula_moiety 'C10 H17 N1 O5 S1'
_chemical_formula_sum 'C10 H17 N O5 S'
_chemical_formula_weight 263.31
_chemical_melting_point 360
_space_group_IT_number 14
_symmetry_cell_setting monoclinic
_symmetry_space_group_name_Hall '-P 2yn'
_symmetry_space_group_name_H-M 'P 1 21/n 1'
_atom_sites_solution_hydrogens geom
_atom_sites_solution_primary direct
_audit_creation_date 09-02-23
_audit_creation_method CRYSTALS_ver_12.86
_cell_angle_alpha 90
_cell_angle_beta 108.6921(10)
_cell_angle_gamma 90
_cell_formula_units_Z 4
_cell_length_a 6.5055(2)
_cell_length_b 22.4224(6)
_cell_length_c 8.9905(3)
_cell_measurement_reflns_used 2767
_cell_measurement_temperature 150
_cell_measurement_theta_max 27
_cell_measurement_theta_min 5
_cell_volume 1242.26(7)
_computing_cell_refinement 'DENZO/SCALEPACK (Otwinowski & Minor, 1997)'
_computing_data_collection 'COLLECT (Nonius, 1997-2001).'
_computing_data_reduction 'DENZO/SCALEPACK (Otwinowski & Minor, 1997)'
_computing_molecular_graphics 'CAMERON (Watkin et al., 1996)'
_computing_publication_material 'CRYSTALS (Betteridge et al., 2003)'
_computing_structure_refinement 'CRYSTALS (Betteridge et al., 2003)'
_computing_structure_solution 'SIR92 (Altomare et al., 1994)'
_diffrn_ambient_temperature 150
_diffrn_measured_fraction_theta_full 0.991
_diffrn_measured_fraction_theta_max 0.988
_diffrn_measurement_device 'Nonius KappaCCD'
_diffrn_measurement_device_type Area
_diffrn_measurement_method \w
_diffrn_radiation_monochromator graphite
_diffrn_radiation_type 'Mo K\a'
_diffrn_radiation_wavelength 0.71073
_diffrn_reflns_av_R_equivalents 0.035
_diffrn_reflns_limit_h_max 8
_diffrn_reflns_limit_h_min -8
_diffrn_reflns_limit_k_max 27
_diffrn_reflns_limit_k_min -29
_diffrn_reflns_limit_l_max 11
_diffrn_reflns_limit_l_min -11
_diffrn_reflns_number 12353
_diffrn_reflns_theta_full 26.944
_diffrn_reflns_theta_max 27.494
_diffrn_reflns_theta_min 5.122
_diffrn_standards_number 0
_exptl_absorpt_coefficient_mu 0.270
_exptl_absorpt_correction_T_max 0.96
_exptl_absorpt_correction_T_min 0.92
_exptl_absorpt_correction_type multi-scan
_exptl_absorpt_process_details 'DENZO/SCALEPACK (Otwinowski & Minor, 1997)'
_exptl_crystal_colour clear_pale_colourless
_exptl_crystal_density_diffrn 1.408
_exptl_crystal_density_meas ?
_exptl_crystal_density_method .
_exptl_crystal_description plate
_exptl_crystal_F_000 560
_exptl_crystal_size_max 0.34
_exptl_crystal_size_mid 0.30
_exptl_crystal_size_min 0.14
_refine_diff_density_max 0.41
_refine_diff_density_min -0.47
_refine_ls_extinction_method None
_refine_ls_goodness_of_fit_ref 0.8963
_refine_ls_hydrogen_treatment constr
_refine_ls_matrix_type full
_refine_ls_number_parameters 154
_refine_ls_number_reflns 2829
_refine_ls_number_restraints 0
_refine_ls_R_factor_all 0.0616
_refine_ls_R_factor_gt 0.0391
_refine_ls_shift/su_max 0.000410
_refine_ls_structure_factor_coef Fsqd
_refine_ls_weighting_details
;
Method= Modified Sheldrick
w=1/[\s^2^(F^2^) + ( 0.04P)^2^ + 1.06P]
,where P=(max(Fo^2^,0) + 2Fc^2^)/3
;
_refine_ls_weighting_scheme calc
_refine_ls_wR_factor_all 0.0967
_refine_ls_wR_factor_gt 0.0864
_refine_ls_wR_factor_ref 0.0967
_reflns_limit_h_max 7
_reflns_limit_h_min -8
_reflns_limit_k_max 28
_reflns_limit_k_min 0
_reflns_limit_l_max 11
_reflns_limit_l_min 0
_reflns_number_gt 2141
_reflns_number_total 2829
_reflns_threshold_expression I>2.0\s(I)
_oxford_diffrn_Wilson_B_factor 1.95
_oxford_diffrn_Wilson_scale 2.68
_oxford_refine_ls_r_factor_ref 0.0616
_oxford_refine_ls_scale 0.6067(14)
_oxford_reflns_number_all 2829
_oxford_reflns_threshold_expression_ref I>-10.0\s(I)
_oxford_structure_analysis_title 3-61
_cod_data_source_file b926179f.txt
_cod_data_source_block 5
_cod_depositor_comments
;
The following automatic conversions were performed:
'_symmetry_cell_setting' value 'Monoclinic' changed to 'monoclinic'
according to '/home/saulius/struct/CIF-dictionaries/cif_core.dic'
dictionary named 'cif_core.dic' version 2.4.1 from 2010-06-29.

Automatic conversion script
Id: cif_fix_enum 1527 2010-12-29 10:47:43Z saulius 
;
_cod_original_sg_symbol_H-M 'P 1 21/n 1 '
_cod_original_formula_sum 'C10 H17 N1 O5 S1'
_cod_database_code 7105437

loop_
_symmetry_equiv_pos_as_xyz
x,y,z
-x,-y,-z
-x+1/2,y+1/2,-z+1/2
x+1/2,-y+1/2,z+1/2

loop_
_atom_site_label
_atom_site_type_symbol
_atom_site_fract_x
_atom_site_fract_y
_atom_site_fract_z
_atom_site_U_iso_or_equiv
_atom_site_occupancy
_atom_site_adp_type
_atom_site_refinement_flags_posn
_atom_site_refinement_flags_adp
_atom_site_refinement_flags_occupancy
_atom_site_disorder_assembly
_atom_site_disorder_group
_oxford_atom_site_special_shape
_atom_site_attached_hydrogens
S1 S 0.43897(7) 0.230689(19) 0.81923(5) 0.0208 1.0000 Uani . . . . . . .
O2 O 0.3969(2) 0.20512(6) 0.66680(14) 0.0273 1.0000 Uani . . . . . . .
O3 O 0.21572(19) 0.25962(6) 0.81142(15) 0.0277 1.0000 Uani . . . . . . .
C4 C 0.2186(3) 0.30635(9) 0.9267(2) 0.0302 1.0000 Uani . . . . . . .
C5 C 0.2203(3) 0.36660(9) 0.8519(2) 0.0293 1.0000 Uani . . . . . . .
C6 C 0.4320(3) 0.38515(8) 0.8263(2) 0.0228 1.0000 Uani . . . . . . .
O7 O 0.5880(2) 0.39669(5) 0.98185(14) 0.0258 1.0000 Uani . . . . . . .
C8 C 0.7015(3) 0.44801(8) 1.0020(2) 0.0259 1.0000 Uani . . . . . . .
O9 O 0.6738(2) 0.48550(6) 0.90188(17) 0.0389 1.0000 Uani . . . . . . .
C10 C 0.8623(3) 0.45184(9) 1.1624(2) 0.0324 1.0000 Uani . . . . . . .
C11 C 0.5361(3) 0.33923(7) 0.7508(2) 0.0195 1.0000 Uani . . . . . . .
N12 N 0.6065(2) 0.28560(6) 0.84349(16) 0.0195 1.0000 Uani . . . . . . .
C13 C 0.5716(3) 0.34489(8) 0.6147(2) 0.0223 1.0000 Uani . . . . . . .
C14 C 0.5099(3) 0.39690(8) 0.5029(2) 0.0261 1.0000 Uani . . . . . . .
C15 C 0.4350(3) 0.37588(9) 0.3321(2) 0.0308 1.0000 Uani . . . . . . .
C16 C 0.7048(4) 0.43888(9) 0.5321(2) 0.0346 1.0000 Uani . . . . . . .
O17 O 0.5160(2) 0.19307(6) 0.95307(14) 0.0277 1.0000 Uani . . . . . . .
H41 H 0.3433 0.3004 1.0201 0.0367 1.0000 Uiso R . . . . . .
H42 H 0.0879 0.3004 0.9512 0.0370 1.0000 Uiso R . . . . . .
H51 H 0.1873 0.3962 0.9180 0.0354 1.0000 Uiso R . . . . . .
H52 H 0.1075 0.3668 0.7521 0.0356 1.0000 Uiso R . . . . . .
H61 H 0.4065 0.4217 0.7645 0.0257 1.0000 Uiso R . . . . . .
H103 H 0.9898 0.4702 1.1570 0.0500 1.0000 Uiso R . . . . . .
H102 H 0.8018 0.4760 1.2245 0.0503 1.0000 Uiso R . . . . . .
H101 H 0.8925 0.4143 1.2117 0.0492 1.0000 Uiso R . . . . . .
H131 H 0.6459 0.3137 0.5857 0.0280 1.0000 Uiso R . . . . . .
H141 H 0.3897 0.4182 0.5213 0.0316 1.0000 Uiso R . . . . . .
H152 H 0.3920 0.4096 0.2627 0.0451 1.0000 Uiso R . . . . . .
H151 H 0.5535 0.3548 0.3097 0.0455 1.0000 Uiso R . . . . . .
H153 H 0.3138 0.3488 0.3122 0.0462 1.0000 Uiso R . . . . . .
H162 H 0.6640 0.4716 0.4585 0.0525 1.0000 Uiso R . . . . . .
H163 H 0.7454 0.4542 0.6366 0.0524 1.0000 Uiso R . . . . . .
H161 H 0.8281 0.4182 0.5182 0.0521 1.0000 Uiso R . . . . . .
H121 H 0.6985 0.2873 0.9244 0.0249 1.0000 Uiso R . . . . . .

loop_
_atom_site_aniso_label
_atom_site_aniso_U_11
_atom_site_aniso_U_22
_atom_site_aniso_U_33
_atom_site_aniso_U_23
_atom_site_aniso_U_13
_atom_site_aniso_U_12
S1 0.0225(2) 0.0200(2) 0.0178(2) 0.00097(17) 0.00359(17) -0.00235(17)
O2 0.0339(7) 0.0248(7) 0.0187(7) -0.0038(5) 0.0019(5) -0.0020(6)
O3 0.0206(6) 0.0302(7) 0.0309(7) -0.0023(6) 0.0062(5) -0.0041(5)
C4 0.0284(10) 0.0374(11) 0.0296(11) -0.0015(9) 0.0162(8) -0.0009(8)
C5 0.0289(10) 0.0316(10) 0.0294(10) -0.0014(8) 0.0123(8) 0.0057(8)
C6 0.0281(9) 0.0210(8) 0.0182(9) 0.0010(7) 0.0060(7) 0.0016(7)
O7 0.0354(7) 0.0211(6) 0.0194(7) -0.0010(5) 0.0069(5) -0.0039(5)
C8 0.0302(10) 0.0226(9) 0.0301(11) -0.0010(8) 0.0169(8) -0.0008(8)
O9 0.0475(9) 0.0326(8) 0.0362(9) 0.0096(7) 0.0128(7) -0.0090(7)
C10 0.0368(11) 0.0299(10) 0.0302(11) -0.0032(8) 0.0104(9) -0.0045(9)
C11 0.0196(8) 0.0184(8) 0.0191(9) 0.0015(7) 0.0041(7) -0.0011(7)
N12 0.0183(7) 0.0211(7) 0.0156(7) 0.0010(6) 0.0008(6) -0.0011(6)
C13 0.0224(9) 0.0210(8) 0.0243(9) 0.0021(7) 0.0086(7) 0.0027(7)
C14 0.0317(10) 0.0247(9) 0.0250(10) 0.0051(8) 0.0133(8) 0.0057(8)
C15 0.0340(11) 0.0332(10) 0.0240(10) 0.0059(8) 0.0077(8) 0.0002(9)
C16 0.0514(13) 0.0259(10) 0.0285(11) 0.0019(8) 0.0155(9) -0.0054(9)
O17 0.0332(7) 0.0257(7) 0.0212(7) 0.0069(5) 0.0043(5) -0.0042(6)

loop_
_atom_type_symbol
_atom_type_scat_dispersion_real
_atom_type_scat_dispersion_imag
_atom_type_scat_Cromer_Mann_a1
_atom_type_scat_Cromer_Mann_b1
_atom_type_scat_Cromer_Mann_a2
_atom_type_scat_Cromer_Mann_b2
_atom_type_scat_Cromer_Mann_a3
_atom_type_scat_Cromer_Mann_b3
_atom_type_scat_Cromer_Mann_a4
_atom_type_scat_Cromer_Mann_b4
_atom_type_scat_Cromer_Mann_c
_atom_type_scat_source
C 0.0033 0.0016 2.3100 20.8439 1.0200 10.2075 1.5886 0.5687 0.8650 51.6512 0.2156 'International Tables Vol C 4.2.6.8 and 6.1.1.4'
H 0.0000 0.0000 0.4930 10.5109 0.3229 26.1257 0.1402 3.1424 0.0408 57.7998 0.0030 'International Tables Vol C 4.2.6.8 and 6.1.1.4'
N 0.0061 0.0033 12.2126 0.0057 3.1322 9.8933 2.0125 28.9975 1.1663 0.5826 -11.5290 'International Tables Vol C 4.2.6.8 and 6.1.1.4'
O 0.0106 0.0060 3.0485 13.2771 2.2868 5.7011 1.5463 0.3239 0.8670 32.9089 0.2508 'International Tables Vol C 4.2.6.8 and 6.1.1.4'
S 0.1246 0.1234 6.9053 1.4679 5.2034 22.2151 1.4379 0.2536 1.5863 56.1720 0.8669 'International Tables Vol C 4.2.6.8 and 6.1.1.4'

loop_
_geom_angle_atom_site_label_1
_geom_angle_site_symmetry_1
_geom_angle_atom_site_label_2
_geom_angle_site_symmetry_2
_geom_angle_atom_site_label_3
_geom_angle_site_symmetry_3
_geom_angle
_geom_angle_publ_flag
O2 . S1 . O3 . 103.44(7) yes
O2 . S1 . N12 . 110.47(8) yes
O3 . S1 . N12 . 105.41(7) yes
O2 . S1 . O17 . 118.73(8) yes
O3 . S1 . O17 . 110.63(8) yes
N12 . S1 . O17 . 107.40(8) yes
S1 . O3 . C4 . 117.39(11) yes
O3 . C4 . C5 . 108.90(15) yes
O3 . C4 . H41 . 109.3 no
C5 . C4 . H41 . 112.6 no
O3 . C4 . H42 . 104.6 no
C5 . C4 . H42 . 111.2 no
H41 . C4 . H42 . 109.9 no
C4 . C5 . C6 . 116.54(16) yes
C4 . C5 . H51 . 107.9 no
C6 . C5 . H51 . 107.3 no
C4 . C5 . H52 . 107.9 no
C6 . C5 . H52 . 108.3 no
H51 . C5 . H52 . 108.7 no
C5 . C6 . O7 . 106.69(14) yes
C5 . C6 . C11 . 116.05(15) yes
O7 . C6 . C11 . 106.07(14) yes
C5 . C6 . H61 . 108.6 no
O7 . C6 . H61 . 109.6 no
C11 . C6 . H61 . 109.6 no
C6 . O7 . C8 . 117.48(14) yes
O7 . C8 . O9 . 123.52(18) yes
O7 . C8 . C10 . 111.35(16) yes
O9 . C8 . C10 . 125.13(18) yes
C8 . C10 . H103 . 109.5 no
C8 . C10 . H102 . 107.9 no
H103 . C10 . H102 . 108.6 no
C8 . C10 . H101 . 112.4 no
H103 . C10 . H101 . 111.2 no
H102 . C10 . H101 . 107.2 no
C6 . C11 . N12 . 114.31(14) yes
C6 . C11 . C13 . 126.01(16) yes
N12 . C11 . C13 . 119.65(15) yes
C11 . N12 . S1 . 118.70(11) yes
C11 . N12 . H121 . 120.1 no
S1 . N12 . H121 . 116.5 no
C11 . C13 . C14 . 127.10(16) yes
C11 . C13 . H131 . 116.5 no
C14 . C13 . H131 . 116.4 no
C13 . C14 . C15 . 111.24(15) yes
C13 . C14 . C16 . 109.37(16) yes
C15 . C14 . C16 . 109.98(15) yes
C13 . C14 . H141 . 108.8 no
C15 . C14 . H141 . 107.9 no
C16 . C14 . H141 . 109.5 no
C14 . C15 . H152 . 110.0 no
C14 . C15 . H151 . 109.7 no
H152 . C15 . H151 . 109.2 no
C14 . C15 . H153 . 111.0 no
H152 . C15 . H153 . 108.9 no
H151 . C15 . H153 . 108.0 no
C14 . C16 . H162 . 108.6 no
C14 . C16 . H163 . 110.1 no
H162 . C16 . H163 . 109.2 no
C14 . C16 . H161 . 111.0 no
H162 . C16 . H161 . 109.3 no
H163 . C16 . H161 . 108.6 no

loop_
_geom_bond_atom_site_label_1
_geom_bond_site_symmetry_1
_geom_bond_atom_site_label_2
_geom_bond_site_symmetry_2
_geom_bond_distance
_geom_bond_publ_flag
S1 . O2 . 1.4287(13) yes
S1 . O3 . 1.5715(13) yes
S1 . N12 . 1.6119(14) yes
S1 . O17 . 1.4227(13) yes
O3 . C4 . 1.470(2) yes
C4 . C5 . 1.511(3) yes
C4 . H41 . 0.972 no
C4 . H42 . 0.954 no
C5 . C6 . 1.525(3) yes
C5 . H51 . 0.959 no
C5 . H52 . 0.960 no
C6 . O7 . 1.464(2) yes
C6 . C11 . 1.508(2) yes
C6 . H61 . 0.974 no
O7 . C8 . 1.348(2) yes
C8 . O9 . 1.202(2) yes
C8 . C10 . 1.488(3) yes
C10 . H103 . 0.941 no
C10 . H102 . 0.950 no
C10 . H101 . 0.942 no
C11 . N12 . 1.451(2) yes
C11 . C13 . 1.322(2) yes
N12 . H121 . 0.781 no
C13 . C14 . 1.508(2) yes
C13 . H131 . 0.933 no
C14 . C15 . 1.528(3) yes
C14 . C16 . 1.533(3) yes
C14 . H141 . 0.974 no
C15 . H152 . 0.963 no
C15 . H151 . 0.979 no
C15 . H153 . 0.965 no
C16 . H162 . 0.967 no
C16 . H163 . 0.954 no
C16 . H161 . 0.969 no

loop_
_geom_hbond_atom_site_label_D
_geom_hbond_site_symmetry_D
_geom_hbond_atom_site_label_H
_geom_hbond_site_symmetry_H
_geom_hbond_atom_site_label_A
_geom_hbond_site_symmetry_A
_geom_hbond_angle_DHA
_geom_hbond_distance_DH
_geom_hbond_distance_HA
_geom_hbond_distance_DA
_geom_hbond_publ_flag
N12 . H121 . O2 4_555 168 0.78 2.15 2.923(3) yes

loop_
_cod_related_entry_id
_cod_related_entry_database
_cod_related_entry_code
1 ChemSpider 28417357
